data_7234111
loop_
_publ_author_name
'Mingdi Yang'
'Yan Zhang'
'Weiju Zhu'
'Huizhen Wang'
'Jing Huang'
'Longhuai Cheng'
'Hongping Zhou'
'Jieying Wu'
'Yupeng Tian'

_publ_section_title
;
 Difunctional chemosensor for Cu(ii) and Zn(ii) based on Schiff base
 modified anthryl derivative with aggregation-induced emission enhancement
 and piezochromic characteristics
;
_journal_name_full 'Journal of Materials Chemistry C'
_journal_page_first 1994
_journal_page_last 2002
_journal_paper_doi 10.1039/C4TC02616K
_journal_volume 3
_journal_year 2015
_chemical_formula_sum 'C29 H21 N O'
_chemical_formula_weight 399.470
_space_group_IT_number 14
_space_group_name_Hall '-P 2ybc'
_space_group_name_H-M_alt 'P 1 21/c 1'
_symmetry_Int_Tables_number 14
_symmetry_space_group_name_Hall '-P 2ybc'
_symmetry_space_group_name_H-M 'P 1 21/c 1'
_audit_creation_date 2013-10-31
_audit_creation_method SHELXL-97
_cell_angle_alpha 90.000
_cell_angle_beta 101.249(9)
_cell_angle_gamma 90.000
_cell_formula_units_Z 4
_cell_length_a 24.405(18)
_cell_length_b 7.319(5)
_cell_length_c 11.824(9)
_cell_volume 2071(3)
_refine_ls_R_factor_all 0.058
_cod_data_source_file c4tc02616k5.cif
_cod_data_source_block l5
_cod_original_cell_volume 2071.4(30)
_cod_original_sg_symbol_Hall -P_2ybc
_cod_database_code 7234111

loop_
_symmetry_equiv_pos_site_id
_symmetry_equiv_pos_as_xyz
1 x,y,z
2 -x,1/2+y,1/2-z
3 -x,-y,-z
4 x,1/2-y,1/2+z

loop_
_atom_site_aniso_label
_atom_site_aniso_U_11
_atom_site_aniso_U_22
_atom_site_aniso_U_33
_atom_site_aniso_U_12
_atom_site_aniso_U_13
_atom_site_aniso_U_23
N1 0.0447(7) 0.0440(7) 0.0471(7) -0.0003(5) 0.0073(6) 0.0008(5)
C20 0.0427(7) 0.0402(8) 0.0420(8) 0.0022(6) 0.0074(6) -0.0032(6)
C23 0.0501(8) 0.0447(8) 0.0403(8) 0.0029(6) 0.0085(7) 0.0003(6)
C17 0.0428(8) 0.0463(8) 0.0469(9) 0.0031(6) 0.0115(6) -0.0016(6)
C24 0.0468(8) 0.0395(8) 0.0419(8) 0.0008(6) 0.0076(6) -0.0040(6)
C18 0.0456(8) 0.0520(9) 0.0437(8) 0.0023(6) 0.0089(6) 0.0054(7)
O1 0.0593(7) 0.0816(8) 0.0633(8) -0.0085(6) 0.0086(6) 0.0263(6)
C21 0.0508(8) 0.0507(9) 0.0446(9) 0.0042(7) 0.0127(7) 0.0067(7)
C25 0.0508(8) 0.0515(9) 0.0488(9) -0.0016(7) 0.0115(7) 0.0005(7)
C26 0.0495(9) 0.0605(10) 0.0670(11) -0.0059(7) 0.0134(8) -0.0062(8)
C19 0.0448(8) 0.0525(9) 0.0512(9) -0.0038(6) 0.0121(7) 0.0065(7)
C22 0.0442(8) 0.0565(9) 0.0574(10) 0.0015(6) 0.0179(7) 0.0086(7)
C28 0.0607(10) 0.057(1) 0.0491(9) 0.0025(8) -0.0001(8) 0.0039(8)
C16 0.0420(8) 0.0616(10) 0.0602(10) 0.0008(7) 0.0143(7) 0.0081(8)
C29 0.0511(8) 0.0445(8) 0.0477(9) 0.0001(6) 0.0090(7) 0.0006(7)
C10 0.0424(8) 0.0689(11) 0.0488(9) 0.0047(7) 0.0086(7) 0.0105(8)
C1 0.0432(8) 0.0662(10) 0.0506(9) 0.0017(7) 0.0104(7) 0.0120(8)
C27 0.0486(9) 0.060(1) 0.0636(11) 0.0012(7) -0.0030(8) -0.0093(8)
C2 0.0535(9) 0.0663(11) 0.0522(10) 0.0040(8) 0.0145(8) 0.0113(8)
C7 0.0542(9) 0.0760(12) 0.0589(11) 0.0157(8) 0.0156(8) 0.0137(9)
C8 0.0441(8) 0.0919(14) 0.0621(11) 0.0136(9) 0.0060(8) 0.0105(10)
C9 0.0458(9) 0.0797(12) 0.0514(10) 0.0031(8) 0.0083(7) 0.0077(8)
C11 0.0512(9) 0.0776(12) 0.0636(11) 0.0084(8) 0.0106(8) 0.0027(9)
C15 0.0427(8) 0.0773(12) 0.0639(11) -0.0037(8) 0.0106(7) 0.0150(9)
C4 0.1080(17) 0.0731(13) 0.0851(15) -0.0025(12) 0.0310(13) -0.0086(11)
C6 0.0731(12) 0.0959(16) 0.0831(15) 0.0291(11) 0.0213(11) 0.0081(12)
C5 0.1022(17) 0.0892(16) 0.0971(17) 0.0283(13) 0.0322(14) -0.0015(14)
C14 0.0494(9) 0.1052(15) 0.0647(12) -0.0024(10) 0.0032(9) -0.0032(11)
C13 0.0713(12) 0.0978(15) 0.0734(14) -0.0096(11) 0.0084(10) -0.0162(11)
C3 0.0707(11) 0.0733(12) 0.0685(12) -0.0041(9) 0.0174(10) 0.0037(10)
C12 0.0688(12) 0.0836(13) 0.0795(14) 0.0041(10) 0.0151(10) -0.0146(11)

loop_
_atom_site_label
_atom_site_type_symbol
_atom_site_fract_x
_atom_site_fract_y
_atom_site_fract_z
_atom_site_occupancy
_atom_site_symmetry_multiplicity
_atom_site_Wyckoff_symbol
_atom_site_calc_flag
_atom_site_thermal_displace_type
_atom_site_U_iso_or_equiv
N1 N 0.4843(0) 0.3066(2) 0.8943(1) 1.000 4 e d Uani 0.0455(3)
C20 C 0.4297(0) 0.3232(2) 0.8278(1) 1.000 4 e d Uani 0.0418(3)
C23 C 0.5270(1) 0.3790(2) 0.8644(1) 1.000 4 e d Uani 0.0451(4)
H23 H 0.5223 0.4450 0.7959 1.000 4 e calc Uiso 0.05400
C17 C 0.3177(1) 0.3466(2) 0.7120(1) 1.000 4 e d Uani 0.0450(4)
C24 C 0.5822(1) 0.3609(2) 0.9338(1) 1.000 4 e d Uani 0.0429(4)
C18 C 0.3606(1) 0.4282(2) 0.6673(1) 1.000 4 e d Uani 0.0471(4)
H18 H 0.3520 0.4916 0.5979 1.000 4 e calc Uiso 0.05700
O1 O 0.5496(0) 0.1920(2) 1.0824(1) 1.000 4 e d Uani 0.0685(4)
H1 H 0.5206 0.1998 1.0341 1.000 4 e calc Uiso 0.10300
C21 C 0.3874(1) 0.2397(2) 0.8724(1) 1.000 4 e d Uani 0.0483(4)
H21 H 0.3961 0.1755 0.9414 1.000 4 e calc Uiso 0.05800
C25 C 0.6280(1) 0.4376(2) 0.8960(1) 1.000 4 e d Uani 0.0501(4)
H25 H 0.6222 0.5006 0.8264 1.000 4 e calc Uiso 0.06000
C26 C 0.6812(1) 0.4219(2) 0.9592(2) 1.000 4 e d Uani 0.0587(4)
H26 H 0.7112 0.4727 0.9323 1.000 4 e calc Uiso 0.07000
C19 C 0.4153(1) 0.4170(2) 0.7232(1) 1.000 4 e d Uani 0.0491(4)
H19 H 0.4430 0.4723 0.6913 1.000 4 e calc Uiso 0.05900
C22 C 0.3327(1) 0.2510(2) 0.8156(1) 1.000 4 e d Uani 0.0516(4)
H22 H 0.3051 0.1936 0.8468 1.000 4 e calc Uiso 0.06200
C28 C 0.6459(1) 0.2542(2) 1.1038(1) 1.000 4 e d Uani 0.0570(4)
H28 H 0.6524 0.1935 1.1742 1.000 4 e calc Uiso 0.06800
C16 C 0.2589(1) 0.3615(2) 0.6558(1) 1.000 4 e d Uani 0.0540(4)
H16 H 0.2343 0.2893 0.6869 1.000 4 e calc Uiso 0.06500
C29 C 0.5920(1) 0.2681(2) 1.0402(1) 1.000 4 e d Uani 0.0479(4)
C10 C 0.1487(1) 0.3439(2) 0.4441(1) 1.000 4 e d Uani 0.0534(4)
C1 C 0.1766(1) 0.4785(2) 0.5188(1) 1.000 4 e d Uani 0.0532(4)
C27 C 0.6898(1) 0.3302(2) 1.0629(2) 1.000 4 e d Uani 0.0593(4)
H27 H 0.7258 0.3194 1.1060 1.000 4 e calc Uiso 0.07100
C2 C 0.1471(1) 0.6335(2) 0.5465(1) 1.000 4 e d Uani 0.0568(4)
C7 C 0.0887(1) 0.6501(2) 0.4991(2) 1.000 4 e d Uani 0.0624(5)
C8 C 0.0622(1) 0.5155(3) 0.4263(2) 1.000 4 e d Uani 0.0666(5)
H8 H 0.0242 0.5276 0.3958 1.000 4 e calc Uiso 0.08000
C9 C 0.0903(1) 0.3632(2) 0.3974(1) 1.000 4 e d Uani 0.0591(5)
C11 C 0.1762(1) 0.1865(3) 0.4111(2) 1.000 4 e d Uani 0.0642(5)
H11 H 0.2142 0.1709 0.4400 1.000 4 e calc Uiso 0.07700
C15 C 0.2367(1) 0.4611(2) 0.5690(2) 1.000 4 e d Uani 0.0613(5)
H15 H 0.2611 0.5291 0.5343 1.000 4 e calc Uiso 0.07400
C4 C 0.1428(1) 0.9180(3) 0.6500(2) 1.000 4 e d Uani 0.0871(6)
H4 H 0.1604 1.0075 0.7001 1.000 4 e calc Uiso 0.10500
C6 C 0.0595(1) 0.8055(3) 0.5312(2) 1.000 4 e d Uani 0.0832(6)
H6 H 0.0216 0.8185 0.5009 1.000 4 e calc Uiso 0.10000
C5 C 0.0856(1) 0.9324(4) 0.6037(2) 1.000 4 e d Uani 0.0944(7)
H5 H 0.0655 1.0314 0.6236 1.000 4 e calc Uiso 0.11300
C14 C 0.0631(1) 0.2245(3) 0.3226(2) 1.000 4 e d Uani 0.0742(5)
H14 H 0.0250 0.2350 0.2929 1.000 4 e calc Uiso 0.08900
C13 C 0.0910(1) 0.0785(3) 0.2937(2) 1.000 4 e d Uani 0.0816(6)
H13 H 0.0723 -0.0096 0.2440 1.000 4 e calc Uiso 0.09800
C3 C 0.1728(1) 0.7739(3) 0.6222(2) 1.000 4 e d Uani 0.0703(5)
H3 H 0.2109 0.7669 0.6531 1.000 4 e calc Uiso 0.08400
C12 C 0.1486(1) 0.0593(3) 0.3388(2) 1.000 4 e d Uani 0.0772(6)
H12 H 0.1677 -0.0418 0.3187 1.000 4 e calc Uiso 0.09300
Dummy . 0.3635 0.8455 0.5007 . 4 e dum . .
Dummy1 . 0.6261 0.8343 0.7303 . 4 e dum . .

loop_
_atom_type_symbol
_atom_type_radius_bond
N 1.200
C 1.200
H 1.200
O 1.200

loop_
_geom_angle_atom_site_label_1
_geom_angle_atom_site_label_2
_geom_angle_atom_site_label_3
_geom_angle_site_symmetry_1
_geom_angle_site_symmetry_2
_geom_angle_site_symmetry_3
_geom_angle
_geom_angle_publ_flag
C23 N1 C20 . . . 122.73(13) no
C21 C20 C19 . . . 118.27(13) no
C21 C20 N1 . . . 116.16(13) no
C19 C20 N1 . . . 125.56(12) no
N1 C23 C24 . . . 121.74(14) no
C22 C17 C18 . . . 117.27(14) no
C22 C17 C16 . . . 120.18(12) no
C18 C17 C16 . . . 122.54(14) no
C25 C24 C29 . . . 118.17(13) no
C25 C24 C23 . . . 119.81(14) no
C29 C24 C23 . . . 122.02(13) no
C19 C18 C17 . . . 121.54(14) no
C22 C21 C20 . . . 120.75(14) no
C26 C25 C24 . . . 121.54(15) no
C25 C26 C27 . . . 119.27(15) no
C18 C19 C20 . . . 120.64(13) no
C21 C22 C17 . . . 121.52(13) no
C27 C28 C29 . . . 120.12(16) no
C15 C16 C17 . . . 128.86(14) no
O1 C29 C28 . . . 118.90(14) no
O1 C29 C24 . . . 121.28(13) no
C28 C29 C24 . . . 119.82(14) no
C1 C10 C11 . . . 122.85(15) no
C1 C10 C9 . . . 119.72(15) no
C11 C10 C9 . . . 117.43(16) no
C10 C1 C2 . . . 120.09(15) no
C10 C1 C15 . . . 120.83(14) no
C2 C1 C15 . . . 119.08(15) no
C28 C27 C26 . . . 121.08(15) no
C1 C2 C3 . . . 122.80(16) no
C1 C2 C7 . . . 119.30(16) no
C3 C2 C7 . . . 117.89(16) no
C8 C7 C6 . . . 122.27(17) no
C8 C7 C2 . . . 119.53(15) no
C6 C7 C2 . . . 118.19(18) no
C7 C8 C9 . . . 122.12(16) no
C8 C9 C14 . . . 122.21(16) no
C8 C9 C10 . . . 119.23(16) no
C14 C9 C10 . . . 118.56(16) no
C12 C11 C10 . . . 121.78(17) no
C16 C15 C1 . . . 126.88(14) no
C3 C4 C5 . . . 120.4(2) no
C5 C6 C7 . . . 121.5(2) no
C6 C5 C4 . . . 120.8(2) no
C13 C14 C9 . . . 121.72(17) no
C14 C13 C12 . . . 119.97(19) no
C4 C3 C2 . . . 121.25(19) no
C11 C12 C13 . . . 120.54(18) no

loop_
_geom_bond_atom_site_label_1
_geom_bond_atom_site_label_2
_geom_bond_site_symmetry_1
_geom_bond_site_symmetry_2
_geom_bond_distance
_geom_bond_publ_flag
N1 C23 . . 1.2808(19) no
N1 C20 . . 1.4132(19) no
C20 C21 . . 1.389(2) no
C20 C19 . . 1.398(2) no
C23 C24 . . 1.440(2) no
C17 C22 . . 1.396(2) no
C17 C18 . . 1.397(2) no
C17 C16 . . 1.462(2) no
C24 C25 . . 1.399(2) no
C24 C29 . . 1.409(2) no
C18 C19 . . 1.371(2) no
O1 C29 . . 1.3524(18) no
C21 C22 . . 1.374(2) no
C25 C26 . . 1.371(2) no
C26 C27 . . 1.378(3) no
C28 C27 . . 1.375(2) no
C28 C29 . . 1.386(2) no
C16 C15 . . 1.289(2) no
C10 C1 . . 1.407(2) no
C10 C11 . . 1.425(2) no
C10 C9 . . 1.432(2) no
C1 C2 . . 1.416(2) no
C1 C15 . . 1.477(2) no
C2 C3 . . 1.425(3) no
C2 C7 . . 1.432(2) no
C7 C8 . . 1.383(3) no
C7 C6 . . 1.431(3) no
C8 C9 . . 1.387(3) no
C9 C14 . . 1.423(3) no
C11 C12 . . 1.352(3) no
C4 C3 . . 1.360(3) no
C4 C5 . . 1.401(3) no
C6 C5 . . 1.339(3) no
C14 C13 . . 1.347(3) no
C13 C12 . . 1.409(3) no

loop_
_cod_changelog_entry_id
_cod_changelog_entry_author
_cod_changelog_entry_date
_cod_changelog_entry_text
1 'Vaitkus, Antanas' 2023-10-28T02:46:13+03:00
;
 Marked the 'Dummy' and 'Dummy1' atom sites as dummy atom sites.
;
